data_4075086
loop_
_publ_author_name
'Leung, Wing-Por'
'So, Cheuk-Wai'
'Chong, Kim-Hung'
'Kan, Kwok-Wai'
'Chan, Hoi-Shan'
'Mak, Thomas C. W.'

_publ_section_title
;
 Reactivity of Pyridyl-1-azaallyl Germanium(II) Chloride:&#x00A0;
 Synthesis of Novel Lithium Germinate [{(PhC&#x22EE;C)3Ge}3GeLi(Et2O)3]
 and Ge(II)&#x2212;M(I) (M = Cu and Au) Adducts
;
_journal_issue 11
_journal_name_full Organometallics
_journal_page_first 2851
_journal_paper_doi 10.1021/om060032g
_journal_volume 25
_journal_year 2006
_chemical_formula_sum 'C27 H32 Ge N2 Si2'
_chemical_formula_weight 513.32
_chemical_name_systematic
; 
 ? 
;
_space_group_IT_number 2
_symmetry_cell_setting triclinic
_symmetry_space_group_name_Hall '-P 1'
_symmetry_space_group_name_H-M 'P -1'
_atom_sites_solution_hydrogens geom
_atom_sites_solution_primary direct
_atom_sites_solution_secondary difmap
_audit_creation_method SHELXL-97
_cell_angle_alpha 107.28(3)
_cell_angle_beta 90.39(3)
_cell_angle_gamma 100.47(3)
_cell_formula_units_Z 2
_cell_length_a 8.3622(17)
_cell_length_b 11.227(2)
_cell_length_c 16.899(3)
_cell_measurement_temperature 293(2)
_cell_volume 1486.6(6)
_computing_cell_refinement 'BIOTEX RIGAKU'
_computing_data_collection 'RAXIS-IIC RIGAKU'
_computing_data_reduction 'BIOTEX RIGAKU'
_computing_molecular_graphics 'SIEMENS SHELXTL'
_computing_publication_material 'SIEMENS SHELXTL'
_computing_structure_refinement 'SHELXL-97 (Sheldrick, 1997)'
_computing_structure_solution 'SHELXS-97 (Sheldrick, 1990)'
_diffrn_ambient_temperature 293(2)
_diffrn_measured_fraction_theta_full 0.837
_diffrn_measured_fraction_theta_max 0.837
_diffrn_measurement_device_type 'RAXIS-IIC RIGAKU'
_diffrn_measurement_method IP
_diffrn_radiation_monochromator graphite
_diffrn_radiation_source 'fine-focus sealed tube'
_diffrn_radiation_type MoK\a
_diffrn_radiation_wavelength 0.71073
_diffrn_reflns_av_R_equivalents 0.0000
_diffrn_reflns_av_sigmaI/netI 0.0521
_diffrn_reflns_limit_h_max 8
_diffrn_reflns_limit_h_min -9
_diffrn_reflns_limit_k_max 13
_diffrn_reflns_limit_k_min 0
_diffrn_reflns_limit_l_max 19
_diffrn_reflns_limit_l_min -20
_diffrn_reflns_number 4499
_diffrn_reflns_theta_full 25.23
_diffrn_reflns_theta_max 25.23
_diffrn_reflns_theta_min 2.53
_exptl_absorpt_coefficient_mu 1.126
_exptl_absorpt_correction_T_max 0.8061
_exptl_absorpt_correction_T_min 0.6029
_exptl_absorpt_correction_type ABSCOR
_exptl_crystal_colour YELLOW
_exptl_crystal_density_diffrn 1.147
_exptl_crystal_density_method 'not measured'
_exptl_crystal_description BLOCK
_exptl_crystal_F_000 536
_exptl_crystal_size_max 0.50
_exptl_crystal_size_mid 0.40
_exptl_crystal_size_min 0.20
_refine_diff_density_max 0.384
_refine_diff_density_min -0.607
_refine_diff_density_rms 0.053
_refine_ls_extinction_method none
_refine_ls_goodness_of_fit_ref 1.062
_refine_ls_hydrogen_treatment mixed
_refine_ls_matrix_type full
_refine_ls_number_parameters 289
_refine_ls_number_reflns 4499
_refine_ls_number_restraints 0
_refine_ls_restrained_S_all 1.062
_refine_ls_R_factor_all 0.0571
_refine_ls_R_factor_gt 0.0524
_refine_ls_shift/su_max 0.000
_refine_ls_shift/su_mean 0.000
_refine_ls_structure_factor_coef Fsqd
_refine_ls_weighting_details 'calc w=1/[\s^2^(Fo^2^)+(0.0803P)^2^+0.5071P] where P=(Fo^2^+2Fc^2^)/3'
_refine_ls_weighting_scheme calc
_refine_ls_wR_factor_gt 0.1413
_refine_ls_wR_factor_ref 0.1486
_reflns_number_gt 4191
_reflns_number_total 4499
_reflns_threshold_expression >2sigma(I)
_cod_data_source_file om060032gsi20060111_015917.cif
_cod_data_source_block ckh48
_cod_depositor_comments
;
The following automatic conversions were performed:

'_symmetry_cell_setting' value 'TRICLINIC' changed to 'triclinic'
according to /home/saulius/struct/CIF-dictionaries/cif_core.dic
dictionary named 'cif_core.dic' version 2.4.1 from 2010-06-29.

Automatic conversion script
Id: cif_fix_values 1715 2011-07-08 13:25:40Z adriana 
;
_cod_original_cell_volume 1486.6(5)
_cod_original_sg_symbol_H-M P-1
_cod_database_code 4075086

loop_
_symmetry_equiv_pos_as_xyz
'x, y, z'
'-x, -y, -z'

loop_
_atom_site_label
_atom_site_type_symbol
_atom_site_fract_x
_atom_site_fract_y
_atom_site_fract_z
_atom_site_U_iso_or_equiv
_atom_site_adp_type
_atom_site_occupancy
_atom_site_symmetry_multiplicity
_atom_site_calc_flag
_atom_site_refinement_flags
Ge1 Ge 0.32418(5) 0.46694(3) 0.65456(2) 0.07140(18) Uani 1 1 d .
Si1 Si 0.03185(16) 0.81391(10) 0.78497(7) 0.0800(3) Uani 1 1 d .
Si2 Si 0.3320(2) 0.40643(12) 0.82340(8) 0.0988(4) Uani 1 1 d .
N1 N 0.0867(4) 0.4696(3) 0.62520(16) 0.0663(7) Uani 1 1 d .
N2 N 0.2708(4) 0.5073(3) 0.77154(17) 0.0716(8) Uani 1 1 d .
C1 C 0.0102(5) 0.3818(3) 0.5542(2) 0.0717(9) Uani 1 1 d .
H1A H 0.0682 0.3235 0.5221 0.086 Uiso 1 1 calc R
C2 C -0.1479(5) 0.3757(4) 0.5282(2) 0.0794(11) Uani 1 1 d .
H2A H -0.1956 0.3151 0.4794 0.095 Uiso 1 1 calc R
C3 C -0.2370(6) 0.4639(4) 0.5774(2) 0.0842(11) Uani 1 1 d .
H3A H -0.3436 0.4630 0.5609 0.101 Uiso 1 1 calc R
C4 C -0.1622(5) 0.5520(4) 0.6511(2) 0.0820(11) Uani 1 1 d .
H4A H -0.2206 0.6089 0.6842 0.098 Uiso 1 1 calc R
C5 C 0.0025(5) 0.5559(3) 0.6764(2) 0.0659(8) Uani 1 1 d .
C6 C 0.0819(5) 0.6471(3) 0.7563(2) 0.0674(9) Uani 1 1 d .
C7 C 0.0221(7) 0.8562(5) 0.6846(3) 0.1071(16) Uani 1 1 d .
H7A H 0.1228 0.8491 0.6583 0.161 Uiso 1 1 calc R
H7B H 0.0047 0.9418 0.6965 0.161 Uiso 1 1 calc R
H7C H -0.0661 0.7990 0.6482 0.161 Uiso 1 1 calc R
C8 C -0.1673(7) 0.8288(5) 0.8380(4) 0.1161(17) Uani 1 1 d .
H8A H -0.1619 0.8074 0.8887 0.174 Uiso 1 1 calc R
H8B H -0.2561 0.7719 0.8018 0.174 Uiso 1 1 calc R
H8C H -0.1841 0.9146 0.8500 0.174 Uiso 1 1 calc R
C9 C 0.1992(7) 0.9395(4) 0.8537(3) 0.1056(15) Uani 1 1 d .
H9A H 0.3011 0.9342 0.8283 0.158 Uiso 1 1 calc R
H9B H 0.2067 0.9259 0.9069 0.158 Uiso 1 1 calc R
H9C H 0.1747 1.0222 0.8606 0.158 Uiso 1 1 calc R
C10 C 0.1924(5) 0.6111(3) 0.80262(19) 0.0673(9) Uani 1 1 d .
C11 C 0.2406(6) 0.6889(3) 0.8923(2) 0.0761(10) Uani 1 1 d .
C12 C 0.1232(7) 0.7113(4) 0.9515(2) 0.0941(13) Uani 1 1 d .
H12A H 0.0135 0.6775 0.9361 0.113 Uiso 1 1 calc R
C13 C 0.1721(10) 0.7850(5) 1.0346(3) 0.121(2) Uani 1 1 d .
H13A H 0.0954 0.7993 1.0742 0.145 Uiso 1 1 calc R
C14 C 0.3386(10) 0.8365(6) 1.0564(3) 0.127(2) Uani 1 1 d .
H14A H 0.3715 0.8853 1.1108 0.153 Uiso 1 1 calc R
C15 C 0.4529(8) 0.8157(5) 0.9986(3) 0.1122(17) Uani 1 1 d .
H15A H 0.5620 0.8520 1.0138 0.135 Uiso 1 1 calc R
C16 C 0.4058(6) 0.7397(4) 0.9165(3) 0.0896(12) Uani 1 1 d .
H16A H 0.4843 0.7231 0.8781 0.108 Uiso 1 1 calc R
C17 C 0.2549(9) 0.4288(6) 0.9311(3) 0.137(2) Uani 1 1 d .
H17A H 0.1381 0.4156 0.9275 0.205 Uiso 1 1 calc R
H17B H 0.2985 0.5135 0.9658 0.205 Uiso 1 1 calc R
H17C H 0.2891 0.3686 0.9544 0.205 Uiso 1 1 calc R
C18 C 0.5637(9) 0.4315(7) 0.8313(4) 0.146(2) Uani 1 1 d .
H18A H 0.6037 0.4203 0.7770 0.219 Uiso 1 1 calc R
H18B H 0.5967 0.3707 0.8546 0.219 Uiso 1 1 calc R
H18C H 0.6076 0.5159 0.8664 0.219 Uiso 1 1 calc R
C19 C 0.2541(12) 0.2388(5) 0.7568(5) 0.178(4) Uani 1 1 d .
H19A H 0.2945 0.2271 0.7026 0.267 Uiso 1 1 calc R
H19B H 0.1371 0.2225 0.7523 0.267 Uiso 1 1 calc R
H19C H 0.2907 0.1810 0.7816 0.267 Uiso 1 1 calc R
C20 C 0.4062(5) 0.6453(4) 0.6529(2) 0.0756(10) Uani 1 1 d .
C21 C 0.4791(5) 0.7399(4) 0.6389(2) 0.0740(10) Uani 1 1 d .
C22 C 0.5646(5) 0.8544(4) 0.6227(2) 0.0790(10) Uani 1 1 d .
C23 C 0.5912(8) 0.9714(5) 0.6854(4) 0.1195(19) Uani 1 1 d .
H23A H 0.5518 0.9763 0.7374 0.143 Uiso 1 1 calc R
C24 C 0.6746(10) 1.0779(6) 0.6707(6) 0.157(3) Uani 1 1 d .
H24A H 0.6931 1.1551 0.7128 0.188 Uiso 1 1 calc R
C25 C 0.7317(12) 1.0714(8) 0.5935(7) 0.176(4) Uani 1 1 d .
H25A H 0.7856 1.1452 0.5836 0.211 Uiso 1 1 calc R
C26 C 0.7102(10) 0.9565(9) 0.5300(5) 0.162(3) Uani 1 1 d .
H26A H 0.7532 0.9523 0.4789 0.194 Uiso 1 1 calc R
C27 C 0.6236(7) 0.8487(5) 0.5446(3) 0.1092(16) Uani 1 1 d .
H27A H 0.6043 0.7718 0.5022 0.131 Uiso 1 1 calc R

loop_
_atom_site_aniso_label
_atom_site_aniso_U_11
_atom_site_aniso_U_22
_atom_site_aniso_U_33
_atom_site_aniso_U_23
_atom_site_aniso_U_13
_atom_site_aniso_U_12
Ge1 0.0812(4) 0.0691(3) 0.0630(2) 0.01494(17) 0.00282(18) 0.0207(2)
Si1 0.0879(9) 0.0701(6) 0.0774(6) 0.0115(5) 0.0014(5) 0.0225(6)
Si2 0.1450(13) 0.0808(7) 0.0810(7) 0.0359(6) -0.0013(7) 0.0294(8)
N1 0.078(2) 0.0606(15) 0.0551(14) 0.0150(12) 0.0025(12) 0.0057(13)
N2 0.085(2) 0.0660(16) 0.0645(16) 0.0210(13) -0.0018(14) 0.0145(15)
C1 0.085(3) 0.0645(19) 0.0613(18) 0.0166(15) -0.0015(17) 0.0084(18)
C2 0.090(3) 0.078(2) 0.0628(19) 0.0192(17) -0.0071(18) 0.003(2)
C3 0.070(3) 0.098(3) 0.080(2) 0.025(2) -0.0044(18) 0.006(2)
C4 0.075(3) 0.092(3) 0.074(2) 0.0166(19) 0.0027(18) 0.018(2)
C5 0.073(3) 0.0634(18) 0.0593(17) 0.0182(14) 0.0033(15) 0.0078(16)
C6 0.069(3) 0.0658(19) 0.0620(18) 0.0138(15) 0.0050(15) 0.0096(16)
C7 0.139(5) 0.085(3) 0.100(3) 0.027(2) -0.008(3) 0.030(3)
C8 0.099(4) 0.117(4) 0.121(4) 0.008(3) 0.022(3) 0.039(3)
C9 0.138(5) 0.070(2) 0.099(3) 0.016(2) -0.012(3) 0.014(3)
C10 0.076(3) 0.0650(19) 0.0564(17) 0.0171(14) 0.0034(15) 0.0057(17)
C11 0.097(3) 0.067(2) 0.0592(18) 0.0146(15) 0.0010(18) 0.012(2)
C12 0.115(4) 0.095(3) 0.065(2) 0.017(2) 0.011(2) 0.015(3)
C13 0.177(7) 0.111(4) 0.067(3) 0.012(2) 0.021(3) 0.032(4)
C14 0.185(7) 0.105(4) 0.072(3) -0.002(3) -0.029(4) 0.029(4)
C15 0.126(5) 0.096(3) 0.095(3) 0.006(3) -0.034(3) 0.013(3)
C16 0.101(4) 0.081(3) 0.078(2) 0.0136(19) -0.014(2) 0.012(2)
C17 0.203(7) 0.130(4) 0.107(4) 0.075(4) 0.023(4) 0.041(4)
C18 0.154(6) 0.174(6) 0.141(5) 0.068(5) -0.008(4) 0.074(5)
C19 0.305(12) 0.076(3) 0.150(6) 0.037(4) -0.021(6) 0.027(5)
C20 0.079(3) 0.083(2) 0.0641(19) 0.0201(17) 0.0019(16) 0.017(2)
C21 0.081(3) 0.074(2) 0.0654(19) 0.0194(17) -0.0023(17) 0.0129(19)
C22 0.081(3) 0.075(2) 0.082(2) 0.0272(19) 0.0004(19) 0.0131(19)
C23 0.145(6) 0.079(3) 0.118(4) 0.013(3) 0.025(3) 0.009(3)
C24 0.178(8) 0.072(3) 0.203(8) 0.028(4) 0.019(6) 0.004(4)
C25 0.198(9) 0.110(5) 0.239(10) 0.105(7) 0.013(7) -0.010(5)
C26 0.189(8) 0.164(7) 0.145(6) 0.095(6) 0.021(5) -0.011(6)
C27 0.133(5) 0.107(3) 0.088(3) 0.040(3) 0.013(3) 0.007(3)

loop_
_atom_type_symbol
_atom_type_description
_atom_type_scat_dispersion_real
_atom_type_scat_dispersion_imag
_atom_type_scat_source
C C 0.0033 0.0016 'International Tables Vol C Tables 4.2.6.8 and 6.1.1.4'
H H 0.0000 0.0000 'International Tables Vol C Tables 4.2.6.8 and 6.1.1.4'
N N 0.0061 0.0033 'International Tables Vol C Tables 4.2.6.8 and 6.1.1.4'
Si Si 0.0817 0.0704 'International Tables Vol C Tables 4.2.6.8 and 6.1.1.4'
Ge Ge 0.1547 1.8001 'International Tables Vol C Tables 4.2.6.8 and 6.1.1.4'

loop_
_geom_angle_atom_site_label_1
_geom_angle_atom_site_label_2
_geom_angle_atom_site_label_3
_geom_angle
N2 Ge1 C20 97.70(14)
N2 Ge1 N1 87.73(12)
C20 Ge1 N1 93.79(14)
C9 Si1 C7 105.4(2)
C9 Si1 C8 107.7(3)
C7 Si1 C8 109.7(3)
C9 Si1 C6 112.7(2)
C7 Si1 C6 106.57(19)
C8 Si1 C6 114.4(2)
N2 Si2 C19 107.1(3)
N2 Si2 C17 114.2(2)
C19 Si2 C17 109.5(3)
N2 Si2 C18 109.5(2)
C19 Si2 C18 107.3(4)
C17 Si2 C18 109.0(3)
C1 N1 C5 120.2(3)
C1 N1 Ge1 118.2(3)
C5 N1 Ge1 121.5(2)
C10 N2 Si2 129.0(2)
C10 N2 Ge1 117.2(2)
Si2 N2 Ge1 113.82(17)
N1 C1 C2 123.1(4)
C1 C2 C3 118.6(4)
C4 C3 C2 119.0(4)
C3 C4 C5 121.1(4)
N1 C5 C4 118.0(3)
N1 C5 C6 120.6(3)
C4 C5 C6 121.4(3)
C10 C6 C5 120.1(3)
C10 C6 Si1 123.9(3)
C5 C6 Si1 115.9(3)
C6 C10 N2 124.7(3)
C6 C10 C11 119.9(3)
N2 C10 C11 115.3(3)
C16 C11 C12 119.5(4)
C16 C11 C10 119.1(4)
C12 C11 C10 121.4(4)
C11 C12 C13 120.0(5)
C14 C13 C12 119.0(5)
C15 C14 C13 121.0(5)
C14 C15 C16 120.3(6)
C11 C16 C15 120.1(5)
C21 C20 Ge1 165.0(4)
C20 C21 C22 179.1(5)
C27 C22 C23 119.1(4)
C27 C22 C21 120.4(4)
C23 C22 C21 120.5(4)
C24 C23 C22 120.4(6)
C23 C24 C25 120.1(7)
C24 C25 C26 121.2(6)
C27 C26 C25 118.6(7)
C26 C27 C22 120.5(6)

loop_
_geom_bond_atom_site_label_1
_geom_bond_atom_site_label_2
_geom_bond_distance
Ge1 N2 1.966(3)
Ge1 C20 2.004(4)
Ge1 N1 2.052(3)
Si1 C9 1.893(5)
Si1 C7 1.897(5)
Si1 C8 1.907(5)
Si1 C6 1.914(4)
Si2 N2 1.763(3)
Si2 C19 1.876(6)
Si2 C17 1.895(6)
Si2 C18 1.905(7)
N1 C1 1.371(4)
N1 C5 1.393(5)
N2 C10 1.408(5)
C1 C2 1.374(6)
C2 C3 1.419(6)
C3 C4 1.398(5)
C4 C5 1.429(6)
C5 C6 1.494(5)
C6 C10 1.394(5)
C10 C11 1.516(5)
C11 C16 1.403(6)
C11 C12 1.408(6)
C12 C13 1.415(7)
C13 C14 1.407(9)
C14 C15 1.372(9)
C15 C16 1.405(6)
C20 C21 1.213(5)
C21 C22 1.455(6)
C22 C27 1.400(6)
C22 C23 1.400(6)
C23 C24 1.362(9)
C24 C25 1.379(11)
C25 C26 1.392(12)
C26 C27 1.383(8)
